data_1502227
loop_
_publ_author_name
'Yao, Ming'
'Lu, Chong-Dao'

_publ_section_title
;
 Three-component reactions of sulfonylimidates, silyl glyoxylates and
 N-tert-butanesulfinyl aldimines: an efficient, diastereoselective, and
 enantioselective synthesis of Cyclic N-sulfonylamidines.
;
_journal_issue 10
_journal_name_full 'Organic letters'
_journal_page_first 2782
_journal_page_last 2785
_journal_paper_doi 10.1021/ol201029b
_journal_volume 13
_journal_year 2011
_chemical_formula_sum 'C26 H38 N2 O6 S2 Si'
_chemical_formula_weight 566.79
_chemical_name_systematic
; 
 ? 
;
_space_group_IT_number 2
_symmetry_cell_setting triclinic
_symmetry_space_group_name_Hall '-P 1'
_symmetry_space_group_name_H-M 'P -1'
_atom_sites_solution_hydrogens geom
_atom_sites_solution_primary direct
_atom_sites_solution_secondary difmap
_audit_creation_method SHELXL-97
_cell_angle_alpha 105.575(4)
_cell_angle_beta 96.749(4)
_cell_angle_gamma 103.098(4)
_cell_formula_units_Z 2
_cell_length_a 9.071(3)
_cell_length_b 13.012(5)
_cell_length_c 13.847(5)
_cell_measurement_temperature 296(2)
_cell_measurement_theta_max 27.18
_cell_measurement_theta_min 2.35
_cell_volume 1505.4(9)
_computing_cell_refinement 'Bruker SAINT'
_computing_data_collection 'Bruker APEX2'
_computing_data_reduction 'Bruker SAINT'
_computing_molecular_graphics 'Bruker SHELXTL'
_computing_publication_material 'Bruker SHELXTL'
_computing_structure_refinement 'SHELXL-97 (Sheldrick, 1997)'
_computing_structure_solution 'SHELXS-97 (Sheldrick, 1990)'
_diffrn_ambient_temperature 296(2)
_diffrn_measured_fraction_theta_full 0.963
_diffrn_measured_fraction_theta_max 0.963
_diffrn_measurement_device_type 'Bruker APEX-II CCD'
_diffrn_measurement_method '\f and \w scans'
_diffrn_radiation_monochromator graphite
_diffrn_radiation_source 'fine-focus sealed tube'
_diffrn_radiation_type MoK\a
_diffrn_radiation_wavelength 0.71073
_diffrn_reflns_av_R_equivalents 0.0669
_diffrn_reflns_av_sigmaI/netI 0.0872
_diffrn_reflns_limit_h_max 11
_diffrn_reflns_limit_h_min -11
_diffrn_reflns_limit_k_max 10
_diffrn_reflns_limit_k_min -16
_diffrn_reflns_limit_l_max 17
_diffrn_reflns_limit_l_min -16
_diffrn_reflns_number 9097
_diffrn_reflns_theta_full 27.18
_diffrn_reflns_theta_max 27.18
_diffrn_reflns_theta_min 2.35
_exptl_absorpt_coefficient_mu 0.257
_exptl_absorpt_correction_T_max 0.9723
_exptl_absorpt_correction_T_min 0.9434
_exptl_absorpt_correction_type numerical
_exptl_crystal_colour colorless
_exptl_crystal_density_diffrn 1.250
_exptl_crystal_density_method 'not measured'
_exptl_crystal_description block
_exptl_crystal_F_000 604
_exptl_crystal_size_max 0.23
_exptl_crystal_size_mid 0.21
_exptl_crystal_size_min 0.11
_refine_diff_density_max 0.607
_refine_diff_density_min -0.778
_refine_diff_density_rms 0.078
_refine_ls_extinction_coef 0.0053(15)
_refine_ls_extinction_expression Fc^*^=kFc[1+0.001xFc^2^\l^3^/sin(2\q)]^-1/4^
_refine_ls_extinction_method SHELXL
_refine_ls_goodness_of_fit_ref 1.001
_refine_ls_hydrogen_treatment mixed
_refine_ls_matrix_type full
_refine_ls_number_parameters 339
_refine_ls_number_reflns 6458
_refine_ls_number_restraints 0
_refine_ls_restrained_S_all 1.001
_refine_ls_R_factor_all 0.1119
_refine_ls_R_factor_gt 0.0707
_refine_ls_shift/su_max 0.000
_refine_ls_shift/su_mean 0.000
_refine_ls_structure_factor_coef Fsqd
_refine_ls_weighting_details 'calc w=1/[\s^2^(Fo^2^)+(0.0671P)^2^+1.5600P] where P=(Fo^2^+2Fc^2^)/3'
_refine_ls_weighting_scheme calc
_refine_ls_wR_factor_gt 0.1783
_refine_ls_wR_factor_ref 0.1963
_reflns_number_gt 3612
_reflns_number_total 6458
_reflns_threshold_expression >2sigma(I)
_cod_data_source_file ol201029b_si_003.cif
_cod_data_source_block lu
_cod_depositor_comments
;
The following automatic conversions were performed:

'_symmetry_cell_setting' value 'Triclinic' changed to 'triclinic'
according to /home/saulius/struct/CIF-dictionaries/cif_core.dic
dictionary named 'cif_core.dic' version 2.4.1 from 2010-06-29.

Automatic conversion script
Id: cif_fix_values 1715 2011-07-08 13:25:40Z adriana 
;
_cod_original_cell_volume 1505.5(9)
_cod_original_sg_symbol_H-M P-1
_cod_database_code 1502227

loop_
_symmetry_equiv_pos_as_xyz
'x, y, z'
'-x, -y, -z'

loop_
_atom_site_label
_atom_site_type_symbol
_atom_site_fract_x
_atom_site_fract_y
_atom_site_fract_z
_atom_site_U_iso_or_equiv
_atom_site_adp_type
_atom_site_occupancy
_atom_site_symmetry_multiplicity
_atom_site_calc_flag
_atom_site_refinement_flags
S1 S 0.5724(2) 0.69954(16) 0.38886(12) 0.1110(7) Uani 1 1 d .
S2 S 0.54139(12) 0.71388(8) -0.00007(7) 0.0468(3) Uani 1 1 d .
Si1 Si 0.10682(12) 0.68500(10) 0.32903(8) 0.0472(3) Uani 1 1 d .
O1 O 0.2430(3) 0.6387(2) 0.27567(19) 0.0466(6) Uani 1 1 d .
O2 O 0.6625(3) 0.6645(2) 0.0261(2) 0.0533(7) Uani 1 1 d .
O3 O 0.5267(4) 0.7332(2) -0.0971(2) 0.0625(8) Uani 1 1 d .
O4 O 0.6157(4) 1.1228(2) 0.3297(2) 0.0659(9) Uani 1 1 d .
O5 O 0.0981(3) 0.3513(2) 0.1494(2) 0.0643(8) Uani 1 1 d .
O6 O 0.1138(5) 0.4447(3) 0.3117(2) 0.0850(11) Uani 1 1 d .
N1 N 0.4685(4) 0.5877(3) 0.1463(2) 0.0419(8) Uani 1 1 d .
N2 N 0.3733(4) 0.6449(3) 0.0070(2) 0.0445(7) Uani 1 1 d .
C1 C 0.3603(4) 0.5972(3) 0.0788(3) 0.0400(8) Uani 1 1 d .
C2 C 0.2063(4) 0.5418(3) 0.0960(3) 0.0453(9) Uani 1 1 d .
H2A H 0.1653 0.4679 0.0481 0.054 Uiso 1 1 calc R
H2B H 0.1331 0.5847 0.0895 0.054 Uiso 1 1 calc R
C3 C 0.2419(4) 0.5376(3) 0.2064(3) 0.0421(9) Uani 1 1 d .
C4 C 0.4100(4) 0.5272(3) 0.2142(3) 0.0411(8) Uani 1 1 d .
H4 H 0.4055 0.4490 0.1836 0.049 Uiso 1 1 calc R
C5 C 0.5106(4) 0.5667(4) 0.3167(3) 0.0491(10) Uani 1 1 d .
C6 C 0.5766(4) 0.4966(3) 0.3693(3) 0.0444(9) Uani 1 1 d .
H6 H 0.5571 0.4199 0.3467 0.053 Uiso 1 1 calc R
C7 C 0.6712(9) 0.5674(8) 0.4573(6) 0.124(3) Uani 1 1 d .
H7 H 0.7268 0.5414 0.5018 0.149 Uiso 1 1 calc R
C8 C 0.6810(6) 0.6725(8) 0.4769(4) 0.108(3) Uani 1 1 d .
H8 H 0.7431 0.7266 0.5347 0.129 Uiso 1 1 calc R
C9 C 0.5711(4) 0.8404(3) 0.0948(3) 0.0422(9) Uani 1 1 d .
C10 C 0.4879(5) 0.9126(3) 0.0817(3) 0.0491(10) Uani 1 1 d .
H10 H 0.4216 0.8960 0.0197 0.059 Uiso 1 1 calc R
C11 C 0.4992(5) 1.0084(3) 0.1568(3) 0.0516(10) Uani 1 1 d .
H11 H 0.4419 1.0566 0.1461 0.062 Uiso 1 1 calc R
C12 C 0.5981(5) 1.0324(3) 0.2495(3) 0.0494(10) Uani 1 1 d .
C13 C 0.6832(5) 0.9611(4) 0.2625(3) 0.0629(12) Uani 1 1 d .
H13 H 0.7499 0.9775 0.3242 0.076 Uiso 1 1 calc R
C14 C 0.6718(5) 0.8657(3) 0.1859(3) 0.0574(11) Uani 1 1 d .
H14 H 0.7315 0.8185 0.1954 0.069 Uiso 1 1 calc R
C15 C 0.5220(7) 1.1948(4) 0.3230(4) 0.0809(16) Uani 1 1 d .
H15A H 0.5467 1.2548 0.3855 0.121 Uiso 1 1 calc R
H15B H 0.4154 1.1548 0.3114 0.121 Uiso 1 1 calc R
H15C H 0.5402 1.2239 0.2673 0.121 Uiso 1 1 calc R
C16 C -0.0858(5) 0.6119(4) 0.2471(4) 0.0694(13) Uani 1 1 d .
H16A H -0.1103 0.5351 0.2437 0.104 Uiso 1 1 calc R
H16B H -0.0846 0.6182 0.1797 0.104 Uiso 1 1 calc R
H16C H -0.1619 0.6446 0.2757 0.104 Uiso 1 1 calc R
C17 C 0.1148(6) 0.6717(4) 0.4591(3) 0.0715(13) Uani 1 1 d .
H17A H 0.0885 0.5947 0.4549 0.107 Uiso 1 1 calc R
H17B H 0.0429 0.7061 0.4916 0.107 Uiso 1 1 calc R
H17C H 0.2170 0.7073 0.4983 0.107 Uiso 1 1 calc R
C18 C 0.1573(5) 0.8360(4) 0.3369(3) 0.0595(11) Uani 1 1 d .
C19 C 0.0452(7) 0.8915(5) 0.3926(4) 0.0882(17) Uani 1 1 d .
H19A H 0.0711 0.9686 0.3970 0.132 Uiso 1 1 calc R
H19B H 0.0529 0.8843 0.4601 0.132 Uiso 1 1 calc R
H19C H -0.0583 0.8562 0.3553 0.132 Uiso 1 1 calc R
C20 C 0.3212(6) 0.8959(4) 0.3961(4) 0.0825(16) Uani 1 1 d .
H20A H 0.3439 0.9725 0.3989 0.124 Uiso 1 1 calc R
H20B H 0.3929 0.8624 0.3623 0.124 Uiso 1 1 calc R
H20C H 0.3298 0.8904 0.4642 0.124 Uiso 1 1 calc R
C21 C 0.1440(8) 0.8486(5) 0.2299(4) 0.0920(18) Uani 1 1 d .
H21A H 0.1705 0.9258 0.2350 0.138 Uiso 1 1 calc R
H21B H 0.0401 0.8140 0.1931 0.138 Uiso 1 1 calc R
H21C H 0.2130 0.8137 0.1942 0.138 Uiso 1 1 calc R
C22 C 0.1429(4) 0.4397(3) 0.2301(3) 0.0484(9) Uani 1 1 d .
C23 C 0.0084(5) 0.2437(4) 0.1546(4) 0.0647(13) Uani 1 1 d .
C24 C -0.0220(10) 0.1729(5) 0.0437(5) 0.145(3) Uani 1 1 d .
H24A H 0.0737 0.1642 0.0243 0.218 Uiso 1 1 calc R
H24B H -0.0694 0.2084 0.0011 0.218 Uiso 1 1 calc R
H24C H -0.0895 0.1015 0.0356 0.218 Uiso 1 1 calc R
C25 C 0.0996(9) 0.2037(5) 0.2241(7) 0.146(4) Uani 1 1 d .
H25A H 0.1135 0.2507 0.2929 0.219 Uiso 1 1 calc R
H25B H 0.1984 0.2048 0.2054 0.219 Uiso 1 1 calc R
H25C H 0.0464 0.1293 0.2194 0.219 Uiso 1 1 calc R
C26 C -0.1407(6) 0.2533(5) 0.1824(5) 0.106(2) Uani 1 1 d .
H26A H -0.1243 0.2973 0.2525 0.159 Uiso 1 1 calc R
H26B H -0.2060 0.1808 0.1733 0.159 Uiso 1 1 calc R
H26C H -0.1891 0.2880 0.1395 0.159 Uiso 1 1 calc R
H1N H 0.553(5) 0.602(3) 0.139(3) 0.052(13) Uiso 1 1 d .

loop_
_atom_site_aniso_label
_atom_site_aniso_U_11
_atom_site_aniso_U_22
_atom_site_aniso_U_33
_atom_site_aniso_U_23
_atom_site_aniso_U_13
_atom_site_aniso_U_12
S1 0.0964(12) 0.1264(14) 0.0817(10) -0.0162(10) -0.0214(9) 0.0514(11)
S2 0.0591(6) 0.0449(6) 0.0390(5) 0.0123(4) 0.0149(4) 0.0172(5)
Si1 0.0390(6) 0.0616(7) 0.0422(6) 0.0113(5) 0.0116(4) 0.0195(5)
O1 0.0380(14) 0.0478(15) 0.0490(15) 0.0042(12) 0.0096(11) 0.0138(12)
O2 0.0590(17) 0.0509(16) 0.0573(17) 0.0162(13) 0.0209(13) 0.0242(14)
O3 0.092(2) 0.0631(19) 0.0379(15) 0.0188(14) 0.0212(14) 0.0229(17)
O4 0.092(2) 0.0487(17) 0.0479(16) 0.0002(14) -0.0011(15) 0.0265(16)
O5 0.070(2) 0.0512(18) 0.0561(17) 0.0091(14) 0.0153(15) -0.0071(15)
O6 0.116(3) 0.070(2) 0.0547(19) 0.0162(17) 0.0256(19) -0.004(2)
N1 0.0386(19) 0.0474(19) 0.0408(17) 0.0125(14) 0.0105(15) 0.0132(15)
N2 0.0495(19) 0.0434(18) 0.0378(16) 0.0103(14) 0.0028(14) 0.0122(15)
C1 0.044(2) 0.0351(19) 0.0335(18) -0.0003(15) 0.0029(15) 0.0114(16)
C2 0.044(2) 0.048(2) 0.042(2) 0.0124(17) 0.0059(16) 0.0110(17)
C3 0.0362(19) 0.044(2) 0.0400(19) 0.0053(16) 0.0067(15) 0.0086(16)
C4 0.046(2) 0.040(2) 0.0393(19) 0.0099(16) 0.0148(16) 0.0161(17)
C5 0.038(2) 0.070(3) 0.043(2) 0.016(2) 0.0154(16) 0.0196(19)
C6 0.039(2) 0.049(2) 0.047(2) 0.0286(18) -0.0046(17) 0.0059(17)
C7 0.093(5) 0.201(9) 0.137(7) 0.132(7) 0.032(5) 0.054(6)
C8 0.054(3) 0.210(8) 0.035(2) 0.008(4) -0.003(2) 0.031(5)
C9 0.046(2) 0.039(2) 0.041(2) 0.0121(16) 0.0075(16) 0.0092(17)
C10 0.058(2) 0.050(2) 0.039(2) 0.0147(18) 0.0007(18) 0.017(2)
C11 0.062(3) 0.048(2) 0.051(2) 0.0173(19) 0.0080(19) 0.026(2)
C12 0.059(3) 0.043(2) 0.043(2) 0.0092(18) 0.0084(18) 0.0124(19)
C13 0.072(3) 0.055(3) 0.051(2) 0.004(2) -0.016(2) 0.024(2)
C14 0.061(3) 0.055(3) 0.055(2) 0.010(2) -0.001(2) 0.026(2)
C15 0.107(4) 0.069(3) 0.069(3) 0.006(3) 0.013(3) 0.046(3)
C16 0.041(2) 0.096(4) 0.068(3) 0.017(3) 0.011(2) 0.021(2)
C17 0.079(3) 0.088(4) 0.050(3) 0.020(2) 0.018(2) 0.026(3)
C18 0.064(3) 0.063(3) 0.058(3) 0.014(2) 0.019(2) 0.033(2)
C19 0.096(4) 0.085(4) 0.100(4) 0.022(3) 0.035(3) 0.056(3)
C20 0.079(4) 0.058(3) 0.105(4) 0.017(3) 0.015(3) 0.017(3)
C21 0.120(5) 0.093(4) 0.084(4) 0.044(3) 0.035(3) 0.042(4)
C22 0.045(2) 0.053(2) 0.042(2) 0.0128(19) 0.0050(17) 0.0077(18)
C23 0.059(3) 0.052(3) 0.070(3) 0.022(2) 0.004(2) -0.010(2)
C24 0.195(8) 0.078(4) 0.097(5) -0.006(4) 0.025(5) -0.051(5)
C25 0.133(6) 0.077(4) 0.204(8) 0.063(5) -0.062(6) 0.006(4)
C26 0.067(4) 0.098(5) 0.148(6) 0.055(4) 0.017(4) -0.009(3)

loop_
_atom_type_symbol
_atom_type_description
_atom_type_scat_dispersion_real
_atom_type_scat_dispersion_imag
_atom_type_scat_source
C C 0.0033 0.0016 'International Tables Vol C Tables 4.2.6.8 and 6.1.1.4'
H H 0.0000 0.0000 'International Tables Vol C Tables 4.2.6.8 and 6.1.1.4'
N N 0.0061 0.0033 'International Tables Vol C Tables 4.2.6.8 and 6.1.1.4'
O O 0.0106 0.0060 'International Tables Vol C Tables 4.2.6.8 and 6.1.1.4'
Si Si 0.0817 0.0704 'International Tables Vol C Tables 4.2.6.8 and 6.1.1.4'
S S 0.1246 0.1234 'International Tables Vol C Tables 4.2.6.8 and 6.1.1.4'

loop_
_geom_angle_atom_site_label_1
_geom_angle_atom_site_label_2
_geom_angle_atom_site_label_3
_geom_angle
C8 S1 C5 93.2(3)
O3 S2 O2 117.43(18)
O3 S2 N2 106.73(18)
O2 S2 N2 112.78(17)
O3 S2 C9 108.27(18)
O2 S2 C9 107.70(18)
N2 S2 C9 102.90(17)
O1 Si1 C17 110.57(19)
O1 Si1 C16 110.53(18)
C17 Si1 C16 111.7(2)
O1 Si1 C18 103.98(17)
C17 Si1 C18 109.6(2)
C16 Si1 C18 110.2(2)
C3 O1 Si1 132.8(2)
C12 O4 C15 118.8(3)
C22 O5 C23 121.6(3)
C1 N1 C4 114.4(3)
C1 N1 H1N 119(3)
C4 N1 H1N 125(3)
C1 N2 S2 119.2(3)
N2 C1 N1 130.0(4)
N2 C1 C2 121.8(3)
N1 C1 C2 108.3(3)
C1 C2 C3 103.2(3)
C1 C2 H2A 111.1
C3 C2 H2A 111.1
C1 C2 H2B 111.1
C3 C2 H2B 111.1
H2A C2 H2B 109.1
O1 C3 C22 111.6(3)
O1 C3 C2 109.9(3)
C22 C3 C2 116.3(3)
O1 C3 C4 108.5(3)
C22 C3 C4 108.4(3)
C2 C3 C4 101.4(3)
N1 C4 C5 112.6(3)
N1 C4 C3 101.5(3)
C5 C4 C3 118.3(3)
N1 C4 H4 108.0
C5 C4 H4 108.0
C3 C4 H4 108.0
C4 C5 C6 125.9(4)
C4 C5 S1 124.3(3)
C6 C5 S1 109.8(3)
C7 C6 C5 106.3(4)
C7 C6 H6 126.9
C5 C6 H6 126.9
C8 C7 C6 117.8(6)
C8 C7 H7 121.1
C6 C7 H7 121.1
C7 C8 S1 112.8(5)
C7 C8 H8 123.6
S1 C8 H8 123.6
C10 C9 C14 119.2(4)
C10 C9 S2 120.1(3)
C14 C9 S2 120.6(3)
C9 C10 C11 122.0(4)
C9 C10 H10 119.0
C11 C10 H10 119.0
C10 C11 C12 118.7(4)
C10 C11 H11 120.6
C12 C11 H11 120.6
O4 C12 C13 116.6(4)
O4 C12 C11 124.0(4)
C13 C12 C11 119.5(4)
C12 C13 C14 121.1(4)
C12 C13 H13 119.4
C14 C13 H13 119.4
C13 C14 C9 119.5(4)
C13 C14 H14 120.3
C9 C14 H14 120.3
O4 C15 H15A 109.5
O4 C15 H15B 109.5
H15A C15 H15B 109.5
O4 C15 H15C 109.5
H15A C15 H15C 109.5
H15B C15 H15C 109.5
Si1 C16 H16A 109.5
Si1 C16 H16B 109.5
H16A C16 H16B 109.5
Si1 C16 H16C 109.5
H16A C16 H16C 109.5
H16B C16 H16C 109.5
Si1 C17 H17A 109.5
Si1 C17 H17B 109.5
H17A C17 H17B 109.5
Si1 C17 H17C 109.5
H17A C17 H17C 109.5
H17B C17 H17C 109.5
C21 C18 C20 108.9(5)
C21 C18 C19 108.8(4)
C20 C18 C19 108.3(4)
C21 C18 Si1 110.3(3)
C20 C18 Si1 111.2(3)
C19 C18 Si1 109.3(3)
C18 C19 H19A 109.5
C18 C19 H19B 109.5
H19A C19 H19B 109.5
C18 C19 H19C 109.5
H19A C19 H19C 109.5
H19B C19 H19C 109.5
C18 C20 H20A 109.5
C18 C20 H20B 109.5
H20A C20 H20B 109.5
C18 C20 H20C 109.5
H20A C20 H20C 109.5
H20B C20 H20C 109.5
C18 C21 H21A 109.5
C18 C21 H21B 109.5
H21A C21 H21B 109.5
C18 C21 H21C 109.5
H21A C21 H21C 109.5
H21B C21 H21C 109.5
O6 C22 O5 125.8(4)
O6 C22 C3 122.9(4)
O5 C22 C3 111.4(3)
C25 C23 C26 113.4(6)
C25 C23 O5 110.2(4)
C26 C23 O5 109.8(4)
C25 C23 C24 113.3(6)
C26 C23 C24 108.0(5)
O5 C23 C24 101.3(4)
C23 C24 H24A 109.5
C23 C24 H24B 109.5
H24A C24 H24B 109.5
C23 C24 H24C 109.5
H24A C24 H24C 109.5
H24B C24 H24C 109.5
C23 C25 H25A 109.5
C23 C25 H25B 109.5
H25A C25 H25B 109.5
C23 C25 H25C 109.5
H25A C25 H25C 109.5
H25B C25 H25C 109.5
C23 C26 H26A 109.5
C23 C26 H26B 109.5
H26A C26 H26B 109.5
C23 C26 H26C 109.5
H26A C26 H26C 109.5
H26B C26 H26C 109.5

loop_
_geom_bond_atom_site_label_1
_geom_bond_atom_site_label_2
_geom_bond_distance
S1 C8 1.638(7)
S1 C5 1.673(5)
S2 O3 1.428(3)
S2 O2 1.450(3)
S2 N2 1.613(3)
S2 C9 1.751(4)
Si1 O1 1.658(3)
Si1 C17 1.850(4)
Si1 C16 1.856(4)
Si1 C18 1.884(5)
O1 C3 1.402(4)
O4 C12 1.347(4)
O4 C15 1.415(6)
O5 C22 1.315(5)
O5 C23 1.476(5)
O6 C22 1.179(5)
N1 C1 1.325(5)
N1 C4 1.452(5)
N1 H1N 0.77(4)
N2 C1 1.309(5)
C1 C2 1.498(5)
C2 C3 1.542(5)
C2 H2A 0.9700
C2 H2B 0.9700
C3 C22 1.521(5)
C3 C4 1.555(5)
C4 C5 1.484(5)
C4 H4 0.9800
C5 C6 1.491(5)
C6 C7 1.365(9)
C6 H6 0.9300
C7 C8 1.300(10)
C7 H7 0.9300
C8 H8 0.9300
C9 C10 1.366(5)
C9 C14 1.380(5)
C10 C11 1.367(5)
C10 H10 0.9300
C11 C12 1.392(5)
C11 H11 0.9300
C12 C13 1.368(6)
C13 C14 1.372(6)
C13 H13 0.9300
C14 H14 0.9300
C15 H15A 0.9600
C15 H15B 0.9600
C15 H15C 0.9600
C16 H16A 0.9600
C16 H16B 0.9600
C16 H16C 0.9600
C17 H17A 0.9600
C17 H17B 0.9600
C17 H17C 0.9600
C18 C21 1.528(6)
C18 C20 1.528(7)
C18 C19 1.539(6)
C19 H19A 0.9600
C19 H19B 0.9600
C19 H19C 0.9600
C20 H20A 0.9600
C20 H20B 0.9600
C20 H20C 0.9600
C21 H21A 0.9600
C21 H21B 0.9600
C21 H21C 0.9600
C23 C25 1.469(7)
C23 C26 1.472(7)
C23 C24 1.520(7)
C24 H24A 0.9600
C24 H24B 0.9600
C24 H24C 0.9600
C25 H25A 0.9600
C25 H25B 0.9600
C25 H25C 0.9600
C26 H26A 0.9600
C26 H26B 0.9600
C26 H26C 0.9600

loop_
_geom_torsion_atom_site_label_1
_geom_torsion_atom_site_label_2
_geom_torsion_atom_site_label_3
_geom_torsion_atom_site_label_4
_geom_torsion
C17 Si1 O1 C3 98.4(4)
C16 Si1 O1 C3 -25.9(4)
C18 Si1 O1 C3 -144.1(3)
O3 S2 N2 C1 166.5(3)
O2 S2 N2 C1 36.1(3)
C9 S2 N2 C1 -79.6(3)
S2 N2 C1 N1 -6.2(5)
S2 N2 C1 C2 173.7(3)
C4 N1 C1 N2 -179.2(3)
C4 N1 C1 C2 0.9(4)
N2 C1 C2 C3 -159.8(3)
N1 C1 C2 C3 20.1(4)
Si1 O1 C3 C22 -40.5(5)
Si1 O1 C3 C2 90.1(4)
Si1 O1 C3 C4 -159.9(3)
C1 C2 C3 O1 83.4(3)
C1 C2 C3 C22 -148.5(3)
C1 C2 C3 C4 -31.2(4)
C1 N1 C4 C5 -148.6(3)
C1 N1 C4 C3 -21.2(4)
O1 C3 C4 N1 -84.6(3)
C22 C3 C4 N1 154.0(3)
C2 C3 C4 N1 31.1(3)
O1 C3 C4 C5 39.1(4)
C22 C3 C4 C5 -82.3(4)
C2 C3 C4 C5 154.8(3)
N1 C4 C5 C6 -126.3(4)
C3 C4 C5 C6 115.8(4)
N1 C4 C5 S1 51.2(4)
C3 C4 C5 S1 -66.8(4)
C8 S1 C5 C4 -175.2(4)
C8 S1 C5 C6 2.6(3)
C4 C5 C6 C7 175.1(4)
S1 C5 C6 C7 -2.6(5)
C5 C6 C7 C8 1.4(8)
C6 C7 C8 S1 0.5(9)
C5 S1 C8 C7 -1.8(6)
O3 S2 C9 C10 42.1(4)
O2 S2 C9 C10 170.0(3)
N2 S2 C9 C10 -70.7(3)
O3 S2 C9 C14 -141.6(3)
O2 S2 C9 C14 -13.7(4)
N2 S2 C9 C14 105.6(4)
C14 C9 C10 C11 -1.2(6)
S2 C9 C10 C11 175.1(3)
C9 C10 C11 C12 -0.3(6)
C15 O4 C12 C13 -175.4(4)
C15 O4 C12 C11 4.1(6)
C10 C11 C12 O4 -178.3(4)
C10 C11 C12 C13 1.2(6)
O4 C12 C13 C14 179.0(4)
C11 C12 C13 C14 -0.5(7)
C12 C13 C14 C9 -1.0(7)
C10 C9 C14 C13 1.9(6)
S2 C9 C14 C13 -174.4(4)
O1 Si1 C18 C21 64.4(4)
C17 Si1 C18 C21 -177.3(4)
C16 Si1 C18 C21 -54.0(4)
O1 Si1 C18 C20 -56.5(4)
C17 Si1 C18 C20 61.7(4)
C16 Si1 C18 C20 -175.0(3)
O1 Si1 C18 C19 -176.0(3)
C17 Si1 C18 C19 -57.8(4)
C16 Si1 C18 C19 65.5(4)
C23 O5 C22 O6 -2.7(7)
C23 O5 C22 C3 176.3(4)
O1 C3 C22 O6 -22.9(6)
C2 C3 C22 O6 -150.2(4)
C4 C3 C22 O6 96.5(5)
O1 C3 C22 O5 158.1(3)
C2 C3 C22 O5 30.8(5)
C4 C3 C22 O5 -82.5(4)
C22 O5 C23 C25 -63.0(7)
C22 O5 C23 C26 62.6(6)
C22 O5 C23 C24 176.7(5)
